data_4313565
loop_
_publ_author_name
'Eugen Stulz'
'Sonya M. Scott'
'Andrew D. Bond'
'Sijbren Otto'
'Jeremy K. M. Sanders'

_publ_contact_author_address
;
   Department of Chemistry
   University of Cambridge
   Lensfield Road
   Cambridge
   CB2 1EW
   UK
;
_publ_contact_author_email adb29@cam.ac.uk
_publ_contact_author_fax '(01223) 336362'
_publ_contact_author_name 'Andrew D. Bond'
_publ_contact_author_phone '(01223) 336352'
_publ_section_title
;
 Complexation of Diphenyl(phenylacetenyl)phosphine to Rhodium(III)
 Tetraphenyl Porphyrins: Synthesis and Structural, Spectroscopic, and
 Thermodynamic Studies
;
_journal_name_full 'Inorganic Chemistry'
_journal_page_first 3086
_journal_page_last 3096
_journal_paper_doi 10.1021/ic026257a
_journal_volume 42
_journal_year 2003
_chemical_formula_moiety 'C45 H32 I N4 O Rh, C H Cl3'
_chemical_formula_sum 'C46 H33 Cl3 I N4 O Rh'
_chemical_formula_weight 993.92
_chemical_name_common Rh(III)TPP(I)(MeOH)
_space_group_IT_number 2
_symmetry_cell_setting triclinic
_symmetry_space_group_name_Hall '-P 1'
_symmetry_space_group_name_H-M 'P -1'
_atom_sites_solution_hydrogens geom
_atom_sites_solution_primary direct
_atom_sites_solution_secondary difmap
_cell_angle_alpha 80.451(3)
_cell_angle_beta 89.804(3)
_cell_angle_gamma 65.549(3)
_cell_formula_units_Z 2
_cell_length_a 9.7114(5)
_cell_length_b 11.1479(7)
_cell_length_c 21.6504(13)
_cell_measurement_reflns_used 65165
_cell_measurement_temperature 180(2)
_cell_measurement_theta_max 25.03
_cell_measurement_theta_min 1.00
_cell_volume 2098.6(2)
_computing_cell_refinement 'HKL Scalepack (Otwinowski & Minor 1997)'
_computing_data_collection 'Collect (Nonius B.V. 1998)'
_computing_data_reduction
;
   HKL Denzo and Scalepack (Otwinowski & Minor 1997)
;
_computing_publication_material 'SHELXL-97 (Sheldrick 1997)'
_computing_structure_refinement 'SHELXL-97 (Sheldrick 1997)'
_computing_structure_solution 'SHELXS-97 (Sheldrick 1997)'
_diffrn_ambient_temperature 180(2)
_diffrn_measured_fraction_theta_full 0.986
_diffrn_measured_fraction_theta_max 0.986
_diffrn_measurement_device_type 'Nonius Kappa CCD'
_diffrn_measurement_method 'Thin slice \w and \f scans'
_diffrn_radiation_monochromator graphite
_diffrn_radiation_source 'fine-focus sealed tube'
_diffrn_radiation_type MoK\a
_diffrn_radiation_wavelength 0.7107
_diffrn_reflns_av_R_equivalents 0.0673
_diffrn_reflns_av_sigmaI/netI 0.0927
_diffrn_reflns_limit_h_max 11
_diffrn_reflns_limit_h_min -11
_diffrn_reflns_limit_k_max 13
_diffrn_reflns_limit_k_min -12
_diffrn_reflns_limit_l_max 25
_diffrn_reflns_limit_l_min -25
_diffrn_reflns_number 18266
_diffrn_reflns_theta_full 25.02
_diffrn_reflns_theta_max 25.02
_diffrn_reflns_theta_min 3.55
_diffrn_standards_number 0
_exptl_absorpt_coefficient_mu 1.374
_exptl_absorpt_correction_T_max 0.934
_exptl_absorpt_correction_T_min 0.855
_exptl_absorpt_correction_type multi-scan
_exptl_absorpt_process_details 'Sortav Blessing (1995)'
_exptl_crystal_colour red
_exptl_crystal_density_diffrn 1.573
_exptl_crystal_density_method 'not measured'
_exptl_crystal_description needle
_exptl_crystal_F_000 988
_exptl_crystal_size_max 0.37
_exptl_crystal_size_mid 0.07
_exptl_crystal_size_min 0.05
_refine_diff_density_max 1.645
_refine_diff_density_min -1.453
_refine_diff_density_rms 0.160
_refine_ls_extinction_method none
_refine_ls_goodness_of_fit_ref 1.059
_refine_ls_hydrogen_treatment mixed
_refine_ls_matrix_type full
_refine_ls_number_parameters 449
_refine_ls_number_reflns 7318
_refine_ls_number_restraints 13
_refine_ls_restrained_S_all 1.065
_refine_ls_R_factor_all 0.1010
_refine_ls_R_factor_gt 0.0706
_refine_ls_shift/su_max 0.002
_refine_ls_shift/su_mean 0.000
_refine_ls_structure_factor_coef Fsqd
_refine_ls_weighting_details 'calc w=1/[\s^2^(Fo^2^)+(0.0579P)^2^+22.6153P] where P=(Fo^2^+2Fc^2^)/3'
_refine_ls_weighting_scheme calc
_refine_ls_wR_factor_gt 0.1708
_refine_ls_wR_factor_ref 0.1841
_reflns_number_gt 5310
_reflns_number_total 7318
_reflns_threshold_expression >2sigma(I)
_cod_data_source_file ic026257a_2.cif
_cod_data_source_block 2
_cod_database_code 4313565

loop_
_symmetry_equiv_pos_as_xyz
'x, y, z'
'-x, -y, -z'

loop_
_atom_site_label
_atom_site_type_symbol
_atom_site_fract_x
_atom_site_fract_y
_atom_site_fract_z
_atom_site_U_iso_or_equiv
_atom_site_adp_type
_atom_site_occupancy
_atom_site_symmetry_multiplicity
_atom_site_calc_flag
_atom_site_refinement_flags
_atom_site_disorder_assembly
_atom_site_disorder_group
I1 I 0.41845(7) 0.44447(6) 0.22812(3) 0.0374(2) Uani 1 1 d . . .
Rh1 Rh 0.15859(7) 0.44547(6) 0.20449(3) 0.0251(2) Uani 1 1 d . . .
N1 N 0.0859(8) 0.5113(7) 0.2855(3) 0.0308(16) Uani 1 1 d . . .
N2 N 0.2321(8) 0.2530(7) 0.2498(3) 0.0275(16) Uani 1 1 d . A .
N3 N 0.2269(8) 0.3783(7) 0.1233(3) 0.0269(15) Uani 1 1 d . A .
N4 N 0.0793(8) 0.6377(7) 0.1582(3) 0.0269(15) Uani 1 1 d . A .
C1 C 0.0175(11) 0.6409(9) 0.2943(4) 0.034(2) Uani 1 1 d . . .
C2 C -0.0125(13) 0.6460(10) 0.3575(5) 0.047(3) Uani 1 1 d . . .
H2A H -0.0605 0.7246 0.3751 0.057 Uiso 1 1 calc R . .
C3 C 0.0403(14) 0.5168(10) 0.3889(5) 0.054(3) Uani 1 1 d . . .
H3A H 0.0361 0.4885 0.4325 0.065 Uiso 1 1 calc R . .
C4 C 0.1025(12) 0.4330(9) 0.3438(4) 0.039(2) Uani 1 1 d . A .
C5 C 0.1700(12) 0.2930(9) 0.3574(4) 0.041(2) Uani 1 1 d . . .
C6 C 0.2312(10) 0.2100(8) 0.3132(4) 0.032(2) Uani 1 1 d . A .
C7 C 0.3033(11) 0.0659(8) 0.3270(4) 0.036(2) Uani 1 1 d . . .
H7A H 0.3176 0.0113 0.3672 0.044 Uiso 1 1 calc R A .
C8 C 0.3465(10) 0.0229(9) 0.2730(4) 0.034(2) Uani 1 1 d . A .
H8A H 0.3967 -0.0679 0.2679 0.041 Uiso 1 1 calc R . .
C9 C 0.3038(9) 0.1380(8) 0.2243(4) 0.0268(18) Uani 1 1 d . . .
C10 C 0.3333(9) 0.1342(8) 0.1612(4) 0.0260(18) Uani 1 1 d . A .
C11 C 0.2985(9) 0.2469(8) 0.1148(4) 0.0278(19) Uani 1 1 d . . .
C12 C 0.3287(10) 0.2429(8) 0.0499(4) 0.0301(19) Uani 1 1 d . A .
H12A H 0.3741 0.1649 0.0317 0.036 Uiso 1 1 calc R . .
C13 C 0.2795(10) 0.3727(9) 0.0196(4) 0.032(2) Uani 1 1 d . . .
H13A H 0.2845 0.4020 -0.0238 0.038 Uiso 1 1 calc R A .
C14 C 0.2189(9) 0.4568(8) 0.0656(4) 0.0277(19) Uani 1 1 d . A .
C15 C 0.1577(9) 0.5969(8) 0.0529(4) 0.0268(18) Uani 1 1 d . . .
C16 C 0.0906(9) 0.6803(8) 0.0959(4) 0.0264(18) Uani 1 1 d . A .
C17 C 0.0259(9) 0.8235(8) 0.0819(4) 0.0288(19) Uani 1 1 d . . .
H17A H 0.0191 0.8774 0.0421 0.035 Uiso 1 1 calc R A .
C18 C -0.0241(10) 0.8681(8) 0.1359(4) 0.033(2) Uani 1 1 d . A .
H18A H -0.0734 0.9590 0.1408 0.039 Uiso 1 1 calc R . .
C19 C 0.0113(9) 0.7522(8) 0.1845(4) 0.0285(19) Uani 1 1 d . . .
C20 C -0.0176(10) 0.7541(9) 0.2469(4) 0.032(2) Uani 1 1 d . A .
C21 C 0.1488(19) 0.2296(17) 0.4227(6) 0.070(2) Uiso 0.50 1 d PG A 1
C22 C 0.0089(16) 0.2355(17) 0.4406(7) 0.070(2) Uiso 0.50 1 d PG A 1
H22 H -0.0789 0.2841 0.4125 0.083 Uiso 0.50 1 calc PR A 1
C23 C -0.0026(16) 0.1704(18) 0.4997(8) 0.070(2) Uiso 0.50 1 d PG A 1
H23 H -0.0982 0.1744 0.5119 0.083 Uiso 0.50 1 calc PR A 1
C24 C 0.126(2) 0.0993(17) 0.5408(6) 0.070(2) Uiso 0.50 1 d PG A 1
H24 H 0.1180 0.0548 0.5811 0.083 Uiso 0.50 1 calc PR A 1
C25 C 0.2658(16) 0.0934(17) 0.5228(7) 0.070(2) Uiso 0.50 1 d PG A 1
H25 H 0.3536 0.0448 0.5510 0.083 Uiso 0.50 1 calc PR A 1
C26 C 0.2773(15) 0.1585(18) 0.4638(8) 0.070(2) Uiso 0.50 1 d PG A 1
H26 H 0.3729 0.1544 0.4515 0.083 Uiso 0.50 1 calc PR A 1
C21' C 0.2032(14) 0.2297(9) 0.4247(4) 0.070(2) Uiso 0.50 1 d PG A 2
C22' C 0.0880(12) 0.1889(12) 0.4398(4) 0.070(2) Uiso 0.50 1 d PG A 2
H22' H 0.0086 0.2079 0.4091 0.083 Uiso 0.50 1 calc PR A 2
C23' C 0.0891(16) 0.1203(14) 0.4997(4) 0.070(2) Uiso 0.50 1 d PG A 2
H23' H 0.0104 0.0924 0.5099 0.083 Uiso 0.50 1 calc PR A 2
C24' C 0.2053(17) 0.0924(12) 0.5446(3) 0.070(2) Uiso 0.50 1 d PG A 2
H24' H 0.2060 0.0455 0.5855 0.083 Uiso 0.50 1 calc PR A 2
C25' C 0.3205(15) 0.1332(14) 0.5295(3) 0.070(2) Uiso 0.50 1 d PG A 2
H25' H 0.3999 0.1141 0.5602 0.083 Uiso 0.50 1 calc PR A 2
C26' C 0.3194(15) 0.2018(13) 0.4696(4) 0.070(2) Uiso 0.50 1 d PG A 2
H26' H 0.3981 0.2297 0.4594 0.083 Uiso 0.50 1 calc PR A 2
C27 C 0.4065(8) -0.0006(7) 0.1438(3) 0.0295(19) Uani 1 1 d G . .
C28 C 0.3293(9) -0.0822(7) 0.1456(3) 0.039(2) Uani 1 1 d G A .
H28A H 0.2263 -0.0484 0.1555 0.047 Uiso 1 1 calc R . .
C29 C 0.3983(11) -0.2104(9) 0.1334(5) 0.041(2) Uani 1 1 d . . .
H29A H 0.3421 -0.2628 0.1334 0.049 Uiso 1 1 calc R A .
C30 C 0.5489(11) -0.2625(9) 0.1211(5) 0.040(2) Uani 1 1 d . A .
H30A H 0.5968 -0.3518 0.1137 0.048 Uiso 1 1 calc R . .
C31 C 0.6306(11) -0.1876(10) 0.1194(5) 0.044(2) Uani 1 1 d . . .
H31A H 0.7344 -0.2247 0.1107 0.052 Uiso 1 1 calc R A .
C32 C 0.5612(10) -0.0564(9) 0.1304(5) 0.037(2) Uani 1 1 d . A .
H32A H 0.6179 -0.0042 0.1290 0.044 Uiso 1 1 calc R . .
C33 C 0.1746(9) 0.6611(8) -0.0119(4) 0.0297(19) Uani 1 1 d . A .
C34 C 0.3150(10) 0.6548(9) -0.0280(4) 0.036(2) Uani 1 1 d . . .
H34A H 0.3985 0.6140 0.0027 0.043 Uiso 1 1 calc R A .
C35 C 0.3356(11) 0.7069(10) -0.0878(5) 0.041(2) Uani 1 1 d . A .
H35A H 0.4334 0.7002 -0.0982 0.049 Uiso 1 1 calc R . .
C36 C 0.2164(11) 0.7680(9) -0.1324(4) 0.036(2) Uani 1 1 d . . .
H36A H 0.2311 0.8035 -0.1737 0.044 Uiso 1 1 calc R A .
C37 C 0.0744(11) 0.7776(9) -0.1169(4) 0.036(2) Uani 1 1 d . A .
H37A H -0.0093 0.8222 -0.1473 0.043 Uiso 1 1 calc R . .
C38 C 0.0535(10) 0.7227(9) -0.0573(4) 0.033(2) Uani 1 1 d . . .
H38A H -0.0437 0.7272 -0.0474 0.040 Uiso 1 1 calc R A .
C39 C -0.0897(10) 0.8885(8) 0.2667(4) 0.0292(19) Uani 1 1 d . . .
C40 C -0.0001(10) 0.9527(9) 0.2796(5) 0.040(2) Uani 1 1 d . A .
H40A H 0.1057 0.9129 0.2745 0.048 Uiso 1 1 calc R . .
C41 C -0.0657(11) 1.0770(9) 0.3002(5) 0.041(2) Uani 1 1 d . . .
H41A H -0.0036 1.1197 0.3096 0.049 Uiso 1 1 calc R A .
C42 C -0.2191(11) 1.1363(9) 0.3067(4) 0.037(2) Uani 1 1 d . A .
H42A H -0.2629 1.2200 0.3204 0.044 Uiso 1 1 calc R . .
C43 C -0.3101(11) 1.0737(9) 0.2934(4) 0.040(2) Uani 1 1 d . . .
H43A H -0.4161 1.1149 0.2978 0.048 Uiso 1 1 calc R A .
C44 C -0.2461(11) 0.9511(9) 0.2736(4) 0.037(2) Uani 1 1 d . A .
H44A H -0.3091 0.9089 0.2646 0.044 Uiso 1 1 calc R . .
O1 O -0.0691(7) 0.4577(6) 0.1817(3) 0.0359(15) Uani 1 1 d D . .
H1O H -0.058(11) 0.404(8) 0.157(4) 0.043 Uiso 1 1 d D . .
C45 C -0.1713(14) 0.4561(13) 0.2272(6) 0.064(3) Uani 1 1 d . . .
H45A H -0.2545 0.4423 0.2088 0.095 Uiso 1 1 calc R . .
H45B H -0.2121 0.5417 0.2421 0.095 Uiso 1 1 calc R . .
H45C H -0.1188 0.3830 0.2625 0.095 Uiso 1 1 calc R . .
C46 C 0.4575(12) 0.5833(10) 0.3694(6) 0.186(2) Uiso 0.50 1 d PD B 1
H46 H 0.4197 0.5817 0.3268 0.223 Uiso 0.50 1 calc PR B 1
Cl1 Cl 0.3302(18) 0.7242(12) 0.3971(9) 0.186(2) Uiso 0.50 1 d PD B 1
Cl3 Cl 0.4658(17) 0.4406(12) 0.4240(7) 0.186(2) Uiso 0.50 1 d PD B 1
Cl2 Cl 0.6348(14) 0.5815(15) 0.3665(8) 0.186(2) Uiso 0.50 1 d PD B 1
C46' C 0.4575(12) 0.5833(10) 0.3694(6) 0.186(2) Uiso 0.50 1 d P C 2
H46' H 0.4072 0.5654 0.3340 0.223 Uiso 0.50 1 calc PR C 2
Cl1' Cl 0.3247(18) 0.6929(13) 0.4103(9) 0.186(2) Uiso 0.50 1 d PD C 2
Cl2' Cl 0.5806(15) 0.6615(14) 0.3403(8) 0.186(2) Uiso 0.50 1 d PD C 2
Cl3' Cl 0.5762(16) 0.4338(12) 0.4178(7) 0.186(2) Uiso 0.50 1 d PD C 2

loop_
_atom_site_aniso_label
_atom_site_aniso_U_11
_atom_site_aniso_U_22
_atom_site_aniso_U_33
_atom_site_aniso_U_23
_atom_site_aniso_U_13
_atom_site_aniso_U_12
I1 0.0334(3) 0.0325(4) 0.0461(4) -0.0034(3) -0.0018(3) -0.0149(3)
Rh1 0.0286(4) 0.0186(4) 0.0272(4) -0.0029(3) 0.0040(3) -0.0096(3)
N1 0.037(4) 0.021(4) 0.032(4) 0.000(3) 0.007(3) -0.012(3)
N2 0.032(4) 0.020(4) 0.030(4) -0.001(3) 0.000(3) -0.011(3)
N3 0.029(4) 0.021(4) 0.033(4) -0.006(3) 0.004(3) -0.012(3)
N4 0.029(4) 0.024(4) 0.028(4) -0.006(3) 0.003(3) -0.010(3)
C1 0.047(6) 0.026(5) 0.031(5) -0.012(4) 0.006(4) -0.016(4)
C2 0.067(7) 0.030(5) 0.036(6) -0.010(4) 0.010(5) -0.010(5)
C3 0.091(9) 0.033(6) 0.034(6) -0.006(5) 0.019(6) -0.021(6)
C4 0.060(6) 0.026(5) 0.032(5) -0.008(4) 0.010(4) -0.017(5)
C5 0.064(7) 0.029(5) 0.029(5) -0.006(4) 0.010(5) -0.018(5)
C6 0.041(5) 0.024(5) 0.031(5) 0.002(4) 0.000(4) -0.015(4)
C7 0.047(6) 0.019(5) 0.035(5) 0.004(4) 0.004(4) -0.009(4)
C8 0.038(5) 0.023(5) 0.042(6) -0.004(4) 0.005(4) -0.015(4)
C9 0.029(4) 0.018(4) 0.034(5) -0.001(4) 0.001(4) -0.012(4)
C10 0.022(4) 0.021(4) 0.035(5) -0.005(4) 0.004(3) -0.010(3)
C11 0.026(4) 0.023(4) 0.036(5) -0.005(4) 0.002(4) -0.012(4)
C12 0.036(5) 0.022(5) 0.033(5) -0.011(4) 0.007(4) -0.010(4)
C13 0.036(5) 0.028(5) 0.029(5) -0.007(4) 0.006(4) -0.011(4)
C14 0.025(4) 0.020(4) 0.033(5) 0.004(4) 0.001(4) -0.007(4)
C15 0.024(4) 0.028(5) 0.029(5) -0.001(4) 0.002(3) -0.012(4)
C16 0.031(4) 0.022(4) 0.025(5) 0.001(4) 0.004(4) -0.012(4)
C17 0.032(5) 0.028(5) 0.024(5) 0.003(4) 0.002(4) -0.013(4)
C18 0.032(5) 0.016(4) 0.044(6) 0.002(4) 0.001(4) -0.008(4)
C19 0.028(4) 0.028(5) 0.031(5) -0.006(4) 0.001(4) -0.012(4)
C20 0.034(5) 0.028(5) 0.033(5) -0.007(4) 0.005(4) -0.013(4)
C27 0.033(5) 0.022(4) 0.031(5) -0.004(4) -0.001(4) -0.009(4)
C28 0.033(5) 0.034(5) 0.050(6) -0.009(5) 0.009(4) -0.012(4)
C29 0.048(6) 0.025(5) 0.055(6) -0.007(4) 0.000(5) -0.020(5)
C30 0.046(6) 0.021(5) 0.046(6) -0.010(4) 0.006(5) -0.006(4)
C31 0.037(5) 0.034(5) 0.058(7) -0.019(5) 0.011(5) -0.008(4)
C32 0.035(5) 0.035(5) 0.044(6) -0.014(4) 0.008(4) -0.016(4)
C33 0.031(5) 0.018(4) 0.039(5) -0.001(4) 0.003(4) -0.010(4)
C34 0.031(5) 0.037(5) 0.033(5) 0.004(4) -0.002(4) -0.011(4)
C35 0.034(5) 0.047(6) 0.041(6) -0.001(5) 0.004(4) -0.020(5)
C36 0.050(6) 0.025(5) 0.033(5) -0.001(4) 0.009(4) -0.016(4)
C37 0.041(5) 0.024(5) 0.037(5) 0.001(4) -0.009(4) -0.009(4)
C38 0.034(5) 0.033(5) 0.034(5) -0.003(4) 0.002(4) -0.018(4)
C39 0.033(5) 0.024(5) 0.026(5) -0.001(4) 0.001(4) -0.008(4)
C40 0.029(5) 0.036(5) 0.052(6) -0.014(5) 0.006(4) -0.009(4)
C41 0.039(6) 0.029(5) 0.055(6) -0.012(5) -0.004(5) -0.012(4)
C42 0.052(6) 0.021(5) 0.032(5) -0.005(4) -0.002(4) -0.009(4)
C43 0.040(6) 0.029(5) 0.040(6) -0.003(4) 0.010(4) -0.006(4)
C44 0.041(5) 0.027(5) 0.042(6) -0.006(4) 0.005(4) -0.014(4)
O1 0.026(3) 0.029(4) 0.055(4) -0.014(3) 0.007(3) -0.012(3)
C45 0.061(8) 0.081(9) 0.059(8) -0.022(7) 0.022(6) -0.037(7)

loop_
_atom_type_symbol
_atom_type_description
_atom_type_scat_dispersion_real
_atom_type_scat_dispersion_imag
_atom_type_scat_source
C C 0.0033 0.0016 'International Tables Vol C Tables 4.2.6.8 and 6.1.1.4'
H H 0.0000 0.0000 'International Tables Vol C Tables 4.2.6.8 and 6.1.1.4'
N N 0.0061 0.0033 'International Tables Vol C Tables 4.2.6.8 and 6.1.1.4'
I I -0.4742 1.8119 'International Tables Vol C Tables 4.2.6.8 and 6.1.1.4'
O O 0.0106 0.0060 'International Tables Vol C Tables 4.2.6.8 and 6.1.1.4'
Rh Rh -1.1178 0.9187 'International Tables Vol C Tables 4.2.6.8 and 6.1.1.4'
Cl Cl 0.1484 0.1585 'International Tables Vol C Tables 4.2.6.8 and 6.1.1.4'

loop_
_geom_angle_atom_site_label_1
_geom_angle_atom_site_label_2
_geom_angle_atom_site_label_3
_geom_angle
_geom_angle_site_symmetry_1
_geom_angle_site_symmetry_3
_geom_angle_publ_flag
N1 Rh1 N3 178.6(3) . . ?
N1 Rh1 N2 90.3(3) . . ?
N3 Rh1 N2 89.3(3) . . ?
N1 Rh1 N4 90.0(3) . . ?
N3 Rh1 N4 90.4(3) . . ?
N2 Rh1 N4 178.3(3) . . ?
N1 Rh1 O1 89.3(3) . . ?
N3 Rh1 O1 89.3(3) . . ?
N2 Rh1 O1 92.1(2) . . ?
N4 Rh1 O1 86.2(2) . . ?
N1 Rh1 I1 90.5(2) . . ?
N3 Rh1 I1 90.82(18) . . ?
N2 Rh1 I1 91.00(19) . . ?
N4 Rh1 I1 90.71(19) . . ?
O1 Rh1 I1 176.93(17) . . ?
C1 N1 C4 106.0(7) . . ?
C1 N1 Rh1 127.5(6) . . ?
C4 N1 Rh1 126.5(6) . . ?
C6 N2 C9 106.0(7) . . ?
C6 N2 Rh1 126.7(6) . . ?
C9 N2 Rh1 127.1(6) . . ?
C11 N3 C14 106.1(7) . . ?
C11 N3 Rh1 127.7(6) . . ?
C14 N3 Rh1 126.1(5) . . ?
C16 N4 C19 106.5(7) . . ?
C16 N4 Rh1 126.9(6) . . ?
C19 N4 Rh1 126.4(6) . . ?
N1 C1 C2 110.6(8) . . ?
N1 C1 C20 125.0(8) . . ?
C2 C1 C20 124.4(8) . . ?
C3 C2 C1 107.2(9) . . ?
C3 C2 H2A 126.4 . . ?
C1 C2 H2A 126.4 . . ?
C2 C3 C4 106.7(9) . . ?
C2 C3 H3A 126.6 . . ?
C4 C3 H3A 126.6 . . ?
N1 C4 C5 125.9(8) . . ?
N1 C4 C3 109.4(8) . . ?
C5 C4 C3 124.7(9) . . ?
C4 C5 C6 124.9(9) . . ?
C4 C5 C21' 116.7(8) . . ?
C6 C5 C21' 117.5(8) . . ?
C4 C5 C21 115.8(10) . . ?
C6 C5 C21 118.5(10) . . ?
C21' C5 C21 20.3(8) . . ?
N2 C6 C5 125.6(8) . . ?
N2 C6 C7 109.3(8) . . ?
C5 C6 C7 125.1(8) . . ?
C8 C7 C6 107.5(8) . . ?
C8 C7 H7A 126.2 . . ?
C6 C7 H7A 126.2 . . ?
C7 C8 C9 107.8(8) . . ?
C7 C8 H8A 126.1 . . ?
C9 C8 H8A 126.1 . . ?
N2 C9 C10 125.8(7) . . ?
N2 C9 C8 109.3(7) . . ?
C10 C9 C8 124.9(8) . . ?
C11 C10 C9 124.5(8) . . ?
C11 C10 C27 118.9(7) . . ?
C9 C10 C27 116.6(7) . . ?
N3 C11 C10 125.6(8) . . ?
N3 C11 C12 110.0(7) . . ?
C10 C11 C12 124.4(8) . . ?
C13 C12 C11 106.9(7) . . ?
C13 C12 H12A 126.5 . . ?
C11 C12 H12A 126.5 . . ?
C12 C13 C14 107.2(8) . . ?
C12 C13 H13A 126.4 . . ?
C14 C13 H13A 126.4 . . ?
N3 C14 C15 125.7(8) . . ?
N3 C14 C13 109.7(7) . . ?
C15 C14 C13 124.6(8) . . ?
C16 C15 C14 125.5(8) . . ?
C16 C15 C33 117.9(7) . . ?
C14 C15 C33 116.6(7) . . ?
N4 C16 C15 125.3(7) . . ?
N4 C16 C17 109.9(7) . . ?
C15 C16 C17 124.8(7) . . ?
C18 C17 C16 107.2(7) . . ?
C18 C17 H17A 126.4 . . ?
C16 C17 H17A 126.4 . . ?
C17 C18 C19 107.5(7) . . ?
C17 C18 H18A 126.3 . . ?
C19 C18 H18A 126.3 . . ?
C20 C19 N4 125.4(8) . . ?
C20 C19 C18 125.8(8) . . ?
N4 C19 C18 108.8(7) . . ?
C19 C20 C1 125.7(8) . . ?
C19 C20 C39 117.6(8) . . ?
C1 C20 C39 116.7(8) . . ?
C22 C21 C26 120.0 . . ?
C22 C21 C5 122.4(11) . . ?
C26 C21 C5 117.5(11) . . ?
C23 C22 C21 120.0 . . ?
C23 C22 H22 120.0 . . ?
C21 C22 H22 120.0 . . ?
C22 C23 C24 120.0 . . ?
C22 C23 H23 120.0 . . ?
C24 C23 H23 120.0 . . ?
C25 C24 C23 120.0 . . ?
C25 C24 H24 120.0 . . ?
C23 C24 H24 120.0 . . ?
C26 C25 C24 120.0 . . ?
C26 C25 H25 120.0 . . ?
C24 C25 H25 120.0 . . ?
C25 C26 C21 120.0 . . ?
C25 C26 H26 120.0 . . ?
C21 C26 H26 120.0 . . ?
C22' C21' C26' 120.0 . . ?
C22' C21' C5 105.4(7) . . ?
C26' C21' C5 134.5(7) . . ?
C21' C22' C23' 120.0 . . ?
C21' C22' H22' 120.0 . . ?
C23' C22' H22' 120.0 . . ?
C24' C23' C22' 120.0 . . ?
C24' C23' H23' 120.0 . . ?
C22' C23' H23' 120.0 . . ?
C25' C24' C23' 120.0 . . ?
C25' C24' H24' 120.0 . . ?
C23' C24' H24' 120.0 . . ?
C24' C25' C26' 120.0 . . ?
C24' C25' H25' 120.0 . . ?
C26' C25' H25' 120.0 . . ?
C25' C26' C21' 120.0 . . ?
C25' C26' H26' 120.0 . . ?
C21' C26' H26' 120.0 . . ?
C28 C27 C32 117.2(6) . . ?
C28 C27 C10 121.0(5) . . ?
C32 C27 C10 121.6(6) . . ?
C29 C28 C27 121.8(6) . . ?
C29 C28 H28A 119.1 . . ?
C27 C28 H28A 119.1 . . ?
C30 C29 C28 119.8(8) . . ?
C30 C29 H29A 120.1 . . ?
C28 C29 H29A 120.1 . . ?
C31 C30 C29 120.9(9) . . ?
C31 C30 H30A 119.5 . . ?
C29 C30 H30A 119.5 . . ?
C30 C31 C32 119.9(9) . . ?
C30 C31 H31A 120.1 . . ?
C32 C31 H31A 120.1 . . ?
C31 C32 C27 120.4(8) . . ?
C31 C32 H32A 119.8 . . ?
C27 C32 H32A 119.8 . . ?
C34 C33 C38 118.6(8) . . ?
C34 C33 C15 119.6(8) . . ?
C38 C33 C15 121.8(7) . . ?
C35 C34 C33 120.9(8) . . ?
C35 C34 H34A 119.5 . . ?
C33 C34 H34A 119.5 . . ?
C36 C35 C34 120.5(9) . . ?
C36 C35 H35A 119.7 . . ?
C34 C35 H35A 119.7 . . ?
C35 C36 C37 119.4(9) . . ?
C35 C36 H36A 120.3 . . ?
C37 C36 H36A 120.3 . . ?
C36 C37 C38 120.5(8) . . ?
C36 C37 H37A 119.8 . . ?
C38 C37 H37A 119.8 . . ?
C37 C38 C33 120.1(8) . . ?
C37 C38 H38A 120.0 . . ?
C33 C38 H38A 120.0 . . ?
C40 C39 C44 118.5(8) . . ?
C40 C39 C20 119.7(8) . . ?
C44 C39 C20 121.8(8) . . ?
C39 C40 C41 120.3(8) . . ?
C39 C40 H40A 119.9 . . ?
C41 C40 H40A 119.9 . . ?
C42 C41 C40 120.2(8) . . ?
C42 C41 H41A 119.9 . . ?
C40 C41 H41A 119.9 . . ?
C41 C42 C43 120.0(8) . . ?
C41 C42 H42A 120.0 . . ?
C43 C42 H42A 120.0 . . ?
C42 C43 C44 120.1(9) . . ?
C42 C43 H43A 120.0 . . ?
C44 C43 H43A 120.0 . . ?
C43 C44 C39 120.9(8) . . ?
C43 C44 H44A 119.6 . . ?
C39 C44 H44A 119.6 . . ?
C45 O1 Rh1 123.0(7) . . ?
C45 O1 H1O 114(7) . . ?
Rh1 O1 H1O 107(7) . . ?
O1 C45 H45A 109.5 . . ?
O1 C45 H45B 109.5 . . ?
H45A C45 H45B 109.5 . . ?
O1 C45 H45C 109.5 . . ?
H45A C45 H45C 109.5 . . ?
H45B C45 H45C 109.5 . . ?
Cl2 C46 Cl1 111.2(8) . . ?
Cl2 C46 Cl3 109.4(7) . . ?
Cl1 C46 Cl3 106.3(7) . . ?
Cl2 C46 H46 110.0 . . ?
Cl1 C46 H46 110.0 . . ?
Cl3 C46 H46 110.0 . . ?

loop_
_geom_bond_atom_site_label_1
_geom_bond_atom_site_label_2
_geom_bond_distance
_geom_bond_site_symmetry_2
_geom_bond_publ_flag
I1 Rh1 2.5719(8) . ?
Rh1 N1 2.025(7) . ?
Rh1 N3 2.026(7) . ?
Rh1 N2 2.028(7) . ?
Rh1 N4 2.028(7) . ?
Rh1 O1 2.210(6) . ?
N1 C1 1.364(11) . ?
N1 C4 1.380(11) . ?
N2 C6 1.378(11) . ?
N2 C9 1.388(11) . ?
N3 C11 1.382(10) . ?
N3 C14 1.383(11) . ?
N4 C16 1.374(10) . ?
N4 C19 1.389(11) . ?
C1 C2 1.403(13) . ?
C1 C20 1.407(12) . ?
C2 C3 1.366(14) . ?
C2 H2A 0.9500 . ?
C3 C4 1.422(14) . ?
C3 H3A 0.9500 . ?
C4 C5 1.397(13) . ?
C5 C6 1.400(13) . ?
C5 C21' 1.484(13) . ?
C5 C21 1.526(15) . ?
C6 C7 1.439(12) . ?
C7 C8 1.338(13) . ?
C7 H7A 0.9500 . ?
C8 C9 1.430(12) . ?
C8 H8A 0.9500 . ?
C9 C10 1.398(12) . ?
C10 C11 1.391(12) . ?
C10 C27 1.486(10) . ?
C11 C12 1.437(12) . ?
C12 C13 1.367(12) . ?
C12 H12A 0.9500 . ?
C13 C14 1.438(12) . ?
C13 H13A 0.9500 . ?
C14 C15 1.400(11) . ?
C15 C16 1.392(12) . ?
C15 C33 1.507(12) . ?
C16 C17 1.430(12) . ?
C17 C18 1.357(13) . ?
C17 H17A 0.9500 . ?
C18 C19 1.441(12) . ?
C18 H18A 0.9500 . ?
C19 C20 1.382(12) . ?
C20 C39 1.503(12) . ?
C21 C22 1.3900 . ?
C21 C26 1.3900 . ?
C22 C23 1.3900 . ?
C22 H22 0.9500 . ?
C23 C24 1.3900 . ?
C23 H23 0.9500 . ?
C24 C25 1.3900 . ?
C24 H24 0.9500 . ?
C25 C26 1.3900 . ?
C25 H25 0.9500 . ?
C26 H26 0.9500 . ?
C21' C22' 1.3900 . ?
C21' C26' 1.3900 . ?
C22' C23' 1.3900 . ?
C22' H22' 0.9500 . ?
C23' C24' 1.3900 . ?
C23' H23' 0.9500 . ?
C24' C25' 1.3900 . ?
C24' H24' 0.9500 . ?
C25' C26' 1.3900 . ?
C25' H25' 0.9500 . ?
C26' H26' 0.9500 . ?
C27 C28 1.3941 . ?
C27 C32 1.418(11) . ?
C28 C29 1.376(11) . ?
C28 H28A 0.9500 . ?
C29 C30 1.375(13) . ?
C29 H29A 0.9500 . ?
C30 C31 1.366(13) . ?
C30 H30A 0.9500 . ?
C31 C32 1.396(13) . ?
C31 H31A 0.9500 . ?
C32 H32A 0.9500 . ?
C33 C34 1.382(12) . ?
C33 C38 1.391(12) . ?
C34 C35 1.379(13) . ?
C34 H34A 0.9500 . ?
C35 C36 1.369(13) . ?
C35 H35A 0.9500 . ?
C36 C37 1.382(13) . ?
C36 H36A 0.9500 . ?
C37 C38 1.387(13) . ?
C37 H37A 0.9500 . ?
C38 H38A 0.9500 . ?
C39 C40 1.389(12) . ?
C39 C44 1.404(12) . ?
C40 C41 1.413(13) . ?
C40 H40A 0.9500 . ?
C41 C42 1.376(13) . ?
C41 H41A 0.9500 . ?
C42 C43 1.388(13) . ?
C42 H42A 0.9500 . ?
C43 C44 1.389(13) . ?
C43 H43A 0.9500 . ?
C44 H44A 0.9500 . ?
O1 C45 1.399(12) . ?
O1 H1O 0.85(1) . ?
C45 H45A 0.9800 . ?
C45 H45B 0.9800 . ?
C45 H45C 0.9800 . ?
C46 Cl2 1.714(11) . ?
C46 Cl1 1.749(11) . ?
C46 Cl3 1.789(11) . ?
C46 H46 1.0000 . ?

loop_
_geom_torsion_atom_site_label_1
_geom_torsion_atom_site_label_2
_geom_torsion_atom_site_label_3
_geom_torsion_atom_site_label_4
_geom_torsion
_geom_torsion_site_symmetry_1
_geom_torsion_site_symmetry_2
_geom_torsion_site_symmetry_3
_geom_torsion_site_symmetry_4
_geom_torsion_publ_flag
N2 Rh1 N1 C1 179.8(7) . . . . ?
N4 Rh1 N1 C1 -1.9(7) . . . . ?
O1 Rh1 N1 C1 -88.1(7) . . . . ?
I1 Rh1 N1 C1 88.8(7) . . . . ?
N2 Rh1 N1 C4 3.1(8) . . . . ?
N4 Rh1 N1 C4 -178.6(8) . . . . ?
O1 Rh1 N1 C4 95.1(8) . . . . ?
I1 Rh1 N1 C4 -87.9(7) . . . . ?
N1 Rh1 N2 C6 -4.4(7) . . . . ?
N3 Rh1 N2 C6 176.9(7) . . . . ?
O1 Rh1 N2 C6 -93.8(7) . . . . ?
I1 Rh1 N2 C6 86.1(7) . . . . ?
N1 Rh1 N2 C9 -179.1(7) . . . . ?
N3 Rh1 N2 C9 2.3(7) . . . . ?
O1 Rh1 N2 C9 91.6(7) . . . . ?
I1 Rh1 N2 C9 -88.5(6) . . . . ?
N2 Rh1 N3 C11 -2.0(7) . . . . ?
N4 Rh1 N3 C11 179.7(7) . . . . ?
O1 Rh1 N3 C11 -94.1(7) . . . . ?
I1 Rh1 N3 C11 89.0(6) . . . . ?
N2 Rh1 N3 C14 -177.7(6) . . . . ?
N4 Rh1 N3 C14 4.0(6) . . . . ?
O1 Rh1 N3 C14 90.2(6) . . . . ?
I1 Rh1 N3 C14 -86.7(6) . . . . ?
N1 Rh1 N4 C16 177.8(7) . . . . ?
N3 Rh1 N4 C16 -3.6(7) . . . . ?
O1 Rh1 N4 C16 -92.9(7) . . . . ?
I1 Rh1 N4 C16 87.3(6) . . . . ?
N1 Rh1 N4 C19 2.2(7) . . . . ?
N3 Rh1 N4 C19 -179.1(7) . . . . ?
O1 Rh1 N4 C19 91.6(6) . . . . ?
I1 Rh1 N4 C19 -88.3(6) . . . . ?
C4 N1 C1 C2 -1.2(11) . . . . ?
Rh1 N1 C1 C2 -178.4(7) . . . . ?
C4 N1 C1 C20 178.4(9) . . . . ?
Rh1 N1 C1 C20 1.2(13) . . . . ?
N1 C1 C2 C3 0.8(12) . . . . ?
C20 C1 C2 C3 -178.8(10) . . . . ?
C1 C2 C3 C4 -0.2(13) . . . . ?
C1 N1 C4 C5 -178.8(10) . . . . ?
Rh1 N1 C4 C5 -1.5(14) . . . . ?
C1 N1 C4 C3 1.1(11) . . . . ?
Rh1 N1 C4 C3 178.4(7) . . . . ?
C2 C3 C4 N1 -0.6(13) . . . . ?
C2 C3 C4 C5 179.3(10) . . . . ?
N1 C4 C5 C6 -0.3(17) . . . . ?
C3 C4 C5 C6 179.9(10) . . . . ?
N1 C4 C5 C21' 168.3(10) . . . . ?
C3 C4 C5 C21' -11.5(16) . . . . ?
N1 C4 C5 C21 -169.1(11) . . . . ?
C3 C4 C5 C21 11.1(17) . . . . ?
C9 N2 C6 C5 179.9(9) . . . . ?
Rh1 N2 C6 C5 4.3(13) . . . . ?
C9 N2 C6 C7 -0.1(9) . . . . ?
Rh1 N2 C6 C7 -175.7(6) . . . . ?
C4 C5 C6 N2 -1.2(16) . . . . ?
C21' C5 C6 N2 -169.7(9) . . . . ?
C21 C5 C6 N2 167.4(10) . . . . ?
C4 C5 C6 C7 178.8(10) . . . . ?
C21' C5 C6 C7 10.3(15) . . . . ?
C21 C5 C6 C7 -12.6(16) . . . . ?
N2 C6 C7 C8 -0.1(10) . . . . ?
C5 C6 C7 C8 179.9(9) . . . . ?
C6 C7 C8 C9 0.3(10) . . . . ?
C6 N2 C9 C10 -178.3(8) . . . . ?
Rh1 N2 C9 C10 -2.7(12) . . . . ?
C6 N2 C9 C8 0.3(9) . . . . ?
Rh1 N2 C9 C8 175.9(5) . . . . ?
C7 C8 C9 N2 -0.4(10) . . . . ?
C7 C8 C9 C10 178.2(8) . . . . ?
N2 C9 C10 C11 2.1(13) . . . . ?
C8 C9 C10 C11 -176.3(8) . . . . ?
N2 C9 C10 C27 -177.8(7) . . . . ?
C8 C9 C10 C27 3.8(12) . . . . ?
C14 N3 C11 C10 178.5(8) . . . . ?
Rh1 N3 C11 C10 2.1(11) . . . . ?
C14 N3 C11 C12 -3.1(9) . . . . ?
Rh1 N3 C11 C12 -179.5(5) . . . . ?
C9 C10 C11 N3 -1.8(13) . . . . ?
C27 C10 C11 N3 178.1(7) . . . . ?
C9 C10 C11 C12 -179.9(8) . . . . ?
C27 C10 C11 C12 0.0(12) . . . . ?
N3 C11 C12 C13 2.0(9) . . . . ?
C10 C11 C12 C13 -179.6(8) . . . . ?
C11 C12 C13 C14 -0.1(9) . . . . ?
C11 N3 C14 C15 -178.5(8) . . . . ?
Rh1 N3 C14 C15 -2.1(11) . . . . ?
C11 N3 C14 C13 3.1(9) . . . . ?
Rh1 N3 C14 C13 179.5(5) . . . . ?
C12 C13 C14 N3 -1.9(9) . . . . ?
C12 C13 C14 C15 179.7(8) . . . . ?
N3 C14 C15 C16 -2.2(13) . . . . ?
C13 C14 C15 C16 176.0(8) . . . . ?
N3 C14 C15 C33 174.3(7) . . . . ?
C13 C14 C15 C33 -7.5(12) . . . . ?
C19 N4 C16 C15 177.3(8) . . . . ?
Rh1 N4 C16 C15 1.1(12) . . . . ?
C19 N4 C16 C17 -1.4(9) . . . . ?
Rh1 N4 C16 C17 -177.7(5) . . . . ?
C14 C15 C16 N4 2.7(13) . . . . ?
C33 C15 C16 N4 -173.7(7) . . . . ?
C14 C15 C16 C17 -178.7(8) . . . . ?
C33 C15 C16 C17 4.9(12) . . . . ?
N4 C16 C17 C18 0.4(9) . . . . ?
C15 C16 C17 C18 -178.4(8) . . . . ?
C16 C17 C18 C19 0.8(9) . . . . ?
C16 N4 C19 C20 -178.2(8) . . . . ?
Rh1 N4 C19 C20 -1.9(12) . . . . ?
C16 N4 C19 C18 1.9(9) . . . . ?
Rh1 N4 C19 C18 178.2(5) . . . . ?
C17 C18 C19 C20 178.4(8) . . . . ?
C17 C18 C19 N4 -1.7(9) . . . . ?
N4 C19 C20 C1 0.3(14) . . . . ?
C18 C19 C20 C1 -179.8(8) . . . . ?
N4 C19 C20 C39 178.9(7) . . . . ?
C18 C19 C20 C39 -1.2(13) . . . . ?
N1 C1 C20 C19 0.1(15) . . . . ?
C2 C1 C20 C19 179.6(9) . . . . ?
N1 C1 C20 C39 -178.5(8) . . . . ?
C2 C1 C20 C39 1.0(14) . . . . ?
C4 C5 C21 C22 68.7(14) . . . . ?
C6 C5 C21 C22 -100.8(13) . . . . ?
C21' C5 C21 C22 166(3) . . . . ?
C4 C5 C21 C26 -114.3(12) . . . . ?
C6 C5 C21 C26 76.1(13) . . . . ?
C21' C5 C21 C26 -16.6(17) . . . . ?
C26 C21 C22 C23 0.0 . . . . ?
C5 C21 C22 C23 176.9(15) . . . . ?
C21 C22 C23 C24 0.0 . . . . ?
C22 C23 C24 C25 0.0 . . . . ?
C23 C24 C25 C26 0.0 . . . . ?
C24 C25 C26 C21 0.0 . . . . ?
C22 C21 C26 C25 0.0 . . . . ?
C5 C21 C26 C25 -177.0(14) . . . . ?
C4 C5 C21' C22' 101.4(8) . . . . ?
C6 C5 C21' C22' -89.1(10) . . . . ?
C21 C5 C21' C22' 9(2) . . . . ?
C4 C5 C21' C26' -81.6(10) . . . . ?
C6 C5 C21' C26' 87.8(10) . . . . ?
C21 C5 C21' C26' -174(2) . . . . ?
C26' C21' C22' C23' 0.0 . . . . ?
C5 C21' C22' C23' 177.5(5) . . . . ?
C21' C22' C23' C24' 0.0 . . . . ?
C22' C23' C24' C25' 0.0 . . . . ?
C23' C24' C25' C26' 0.0 . . . . ?
C24' C25' C26' C21' 0.0 . . . . ?
C22' C21' C26' C25' 0.0 . . . . ?
C5 C21' C26' C25' -176.6(6) . . . . ?
C11 C10 C27 C28 -112.0(7) . . . . ?
C9 C10 C27 C28 67.9(8) . . . . ?
C11 C10 C27 C32 73.8(10) . . . . ?
C9 C10 C27 C32 -106.3(9) . . . . ?
C32 C27 C28 C29 -1.6(9) . . . . ?
C10 C27 C28 C29 -176.0(9) . . . . ?
C27 C28 C29 C30 2.2(12) . . . . ?
C28 C29 C30 C31 -1.5(15) . . . . ?
C29 C30 C31 C32 0.3(16) . . . . ?
C30 C31 C32 C27 0.4(15) . . . . ?
C28 C27 C32 C31 0.3(11) . . . . ?
C10 C27 C32 C31 174.6(9) . . . . ?
C16 C15 C33 C34 103.7(10) . . . . ?
C14 C15 C33 C34 -73.0(10) . . . . ?
C16 C15 C33 C38 -78.7(10) . . . . ?
C14 C15 C33 C38 104.6(10) . . . . ?
C38 C33 C34 C35 -0.8(14) . . . . ?
C15 C33 C34 C35 176.9(9) . . . . ?
C33 C34 C35 C36 1.1(15) . . . . ?
C34 C35 C36 C37 0.2(14) . . . . ?
C35 C36 C37 C38 -1.8(14) . . . . ?
C36 C37 C38 C33 2.0(13) . . . . ?
C34 C33 C38 C37 -0.7(13) . . . . ?
C15 C33 C38 C37 -178.3(8) . . . . ?
C19 C20 C39 C40 -82.1(11) . . . . ?
C1 C20 C39 C40 96.6(10) . . . . ?
C19 C20 C39 C44 98.9(10) . . . . ?
C1 C20 C39 C44 -82.4(11) . . . . ?
C44 C39 C40 C41 1.1(14) . . . . ?
C20 C39 C40 C41 -177.9(9) . . . . ?
C39 C40 C41 C42 -1.0(15) . . . . ?
C40 C41 C42 C43 0.3(15) . . . . ?
C41 C42 C43 C44 0.2(14) . . . . ?
C42 C43 C44 C39 -0.1(14) . . . . ?
C40 C39 C44 C43 -0.6(14) . . . . ?
C20 C39 C44 C43 178.4(9) . . . . ?
N1 Rh1 O1 C45 -21.8(8) . . . . ?
N3 Rh1 O1 C45 157.7(8) . . . . ?
N2 Rh1 O1 C45 68.5(8) . . . . ?
N4 Rh1 O1 C45 -111.8(8) . . . . ?
